data_1571823
loop_
_publ_author_name
'Carroll, Robert C.'
'Coles, Simon J.'

_publ_section_title
;
 Statistical optimization of guest uptake in crystalline sponges: grading
 structural outcomes.
;
_journal_coeditor_code LT5068
_journal_issue 4
_journal_name_full IUCrJ
_journal_paper_doi 10.1107/S2052252524004871
_journal_volume 11
_journal_year 2024
_chemical_formula_moiety 'C36 H24 I6 N12 Zn3'
_chemical_formula_sum 'C36 H24 I6 N12 Zn3'
_chemical_formula_weight 1582.18
_chemical_name_systematic catena-[bis(mu-2,4,6-tri(pyridin-4-yl)-1,3,5-triazine)-hexaiodo-tri-zinc
_space_group_crystal_system monoclinic
_space_group_IT_number 15
_space_group_name_Hall '-C 2yc'
_space_group_name_H-M_alt 'C 1 2/c 1'
_atom_sites_solution_hydrogens geom
_atom_sites_solution_primary dual
_audit_creation_date 2024-02-01
_audit_creation_method
;
Olex2 1.5-alpha
(compiled 2023.11.24 svn.r209d9fb2 for OlexSys, GUI svn.r6869)
;
_cell_angle_alpha 90
_cell_angle_beta 99.542(4)
_cell_angle_gamma 90
_cell_formula_units_Z 8
_cell_length_a 34.1537(11)
_cell_length_b 15.1026(3)
_cell_length_c 29.0899(12)
_cell_measurement_reflns_used 6545
_cell_measurement_temperature 100(2)
_cell_measurement_theta_max 69.2530
_cell_measurement_theta_min 3.0540
_cell_volume 14797.2(8)
_computing_cell_refinement 'CrysAlisPro 1.171.41.122a (Rigaku OD, 2021)'
_computing_data_collection 'CrysAlisPro 1.171.41.122a (Rigaku OD, 2021)'
_computing_data_reduction 'CrysAlisPro 1.171.41.122a (Rigaku OD, 2021)'
_computing_molecular_graphics 'Olex2 1.5-alpha (Dolomanov et al., 2009)'
_computing_publication_material 'Olex2 1.5-alpha (Dolomanov et al., 2009)'
_computing_structure_refinement 'SHELXL 2016/6 (Sheldrick, 2015)'
_computing_structure_solution 'SHELXT 2014/5 (Sheldrick, 2014)'
_diffrn_ambient_environment N~2~
_diffrn_ambient_temperature 100(2)
_diffrn_detector 'hybrid pixel array detector'
_diffrn_detector_area_resol_mean 10
_diffrn_detector_dtime 0.000
_diffrn_detector_type 'Rigaku, HyPix 6000HE'
_diffrn_measured_fraction_theta_full 0.993
_diffrn_measured_fraction_theta_max 0.992
_diffrn_measurement_details
;
List of Runs (angles in degrees, time in seconds):

  # Type    Start    End  Width  t~exp~   \w     \q     \k     \f   Frames
--------------------------------------------------------------------------
  1  \w    -65.00 -31.00   0.50    4.00    -- -103.00  61.00   0.00   68
  2  \w    -63.00 -31.00   0.50    4.00    -- -103.00  61.00-150.00   64
  3  \w   -112.00 -33.00   0.50    4.00    -- -103.00 125.00  30.00  158
  4  \w    -62.00 -33.00   0.50    4.00    -- -103.00  61.00 120.00   58
  5  \w    -64.00 -34.00   0.50    4.00    -- -103.00 125.00  90.00   60
  6  \w    -63.00 -30.00   0.50    4.00    -- -103.00  61.00  60.00   66
  7  \w    -64.00 -30.00   0.50    4.00    -- -103.00  61.00-180.00   68
  8  \w    -64.00 -30.00   0.50    4.00    -- -103.00  61.00-120.00   68
  9  \w    -58.00 -33.00   0.50    4.00    -- -103.00  61.00  90.00   50
 10  \w    -63.00 -30.00   0.50    4.00    -- -103.00  61.00 150.00   66
 11  \w    101.00 174.00   0.50    4.00    --  101.75  33.00  -8.00  146
 12  \w     30.00  68.00   0.50    4.00    --  101.75 -61.00-180.00   76
 13  \w     30.00  71.00   0.50    4.00    --  101.75 -61.00-120.00   82
 14  \w     32.00  71.00   0.50    4.00    --  101.75 -61.00-150.00   78
 15  \w     31.00  66.00   0.50    4.00    --  101.75 -61.00 -60.00   70
 16  \w     57.00 105.00   0.50    4.00    --  101.75 -94.00 -90.00   96
 17  \w     42.00  72.00   0.50    4.00    --  101.75 -61.00   0.00   60
 18  \w     35.00  65.00   0.50    4.00    --  101.75 -61.00 -90.00   60
 19  \w    -78.00 -33.00   0.50    1.00    --  -46.61 -33.00-166.00   90
 20  \w    -36.00   1.00   0.50    1.00    --  -46.61  33.00  -8.00   74
 21  \w     38.00 120.00   0.50    1.00    --   46.61  33.00  -8.00  164
 22  \w    -18.00   7.00   0.50    1.00    --   46.61 -33.00-166.00   50
 23  \w    -23.00  12.00   0.50    1.00    --  -46.61  19.00 -90.00   70
 24  \w    -23.00  29.00   0.50    1.00    --  -46.61  19.00 120.00  104
 25  \w    -24.00  26.00   0.50    1.00    --  -46.61  19.00-180.00  100
;
_diffrn_measurement_device 'four-circle diffractometer'
_diffrn_measurement_device_details 'Rigaku Oxford Difffraction, UG2 \k goniometer'
_diffrn_measurement_device_type
;Rigaku 007HF equipped with Varimax confocal mirrors and a
 UG2 goniometer and HyPix 6000HE detector
;
_diffrn_measurement_method 'profile data from \w-scans'
_diffrn_measurement_specimen_support 'MiTeGen loops'
_diffrn_orient_matrix_type 'CrysAlisPro convention (1999,Acta A55,543-557)'
_diffrn_orient_matrix_UB_11 -0.0186669000
_diffrn_orient_matrix_UB_12 0.0020235000
_diffrn_orient_matrix_UB_13 -0.0519914000
_diffrn_orient_matrix_UB_21 0.0375780000
_diffrn_orient_matrix_UB_22 -0.0437552000
_diffrn_orient_matrix_UB_23 -0.0126056000
_diffrn_orient_matrix_UB_31 -0.0182174000
_diffrn_orient_matrix_UB_32 -0.0920789000
_diffrn_orient_matrix_UB_33 0.0048824000
_diffrn_radiation_collimation 0.3
_diffrn_radiation_monochromator 'Varimax focusing mirrors'
_diffrn_radiation_probe x-ray
_diffrn_radiation_type 'Cu K\a'
_diffrn_radiation_wavelength 1.54184
_diffrn_reflns_av_R_equivalents 0.0504
_diffrn_reflns_av_unetI/netI 0.0490
_diffrn_reflns_Laue_measured_fraction_full 0.993
_diffrn_reflns_Laue_measured_fraction_max 0.992
_diffrn_reflns_limit_h_max 36
_diffrn_reflns_limit_h_min -41
_diffrn_reflns_limit_k_max 9
_diffrn_reflns_limit_k_min -18
_diffrn_reflns_limit_l_max 35
_diffrn_reflns_limit_l_min -31
_diffrn_reflns_number 47702
_diffrn_reflns_point_group_measured_fraction_full 0.993
_diffrn_reflns_point_group_measured_fraction_max 0.992
_diffrn_reflns_theta_full 67.684
_diffrn_reflns_theta_max 68.251
_diffrn_reflns_theta_min 2.624
_diffrn_source 'Rotating anode'
_diffrn_source_current 30.0
_diffrn_source_power 1.2
_diffrn_source_target Cu
_diffrn_source_type 'Rigaku 007 HF'
_diffrn_source_voltage 40.0
_exptl_absorpt_coefficient_mu 20.998
_exptl_absorpt_correction_T_max 0.578
_exptl_absorpt_correction_T_min 0.216
_exptl_absorpt_correction_type analytical
_exptl_absorpt_process_details
;
CrysAlisPro 1.171.41.122a (Rigaku Oxford Diffraction, 2021)
Analytical numeric absorption correction using a multifaceted crystal
model based on expressions derived by R.C. Clark & J.S. Reid.
(Clark, R. C. & Reid, J. S. (1995). Acta Cryst. A51, 887-897)
Empirical absorption correction using spherical harmonics,
implemented in SCALE3 ABSPACK scaling algorithm.
;
_exptl_crystal_colour colourless
_exptl_crystal_colour_primary colourless
_exptl_crystal_density_diffrn 1.420
_exptl_crystal_description block
_exptl_crystal_F_000 5856
_exptl_crystal_size_max 0.13
_exptl_crystal_size_mid 0.08
_exptl_crystal_size_min 0.03
_refine_diff_density_max 0.871
_refine_diff_density_min -0.448
_refine_diff_density_rms 0.097
_refine_ls_extinction_method none
_refine_ls_goodness_of_fit_ref 0.986
_refine_ls_hydrogen_treatment constr
_refine_ls_matrix_type full
_refine_ls_number_parameters 606
_refine_ls_number_reflns 13452
_refine_ls_number_restraints 22
_refine_ls_restrained_S_all 1.001
_refine_ls_R_factor_all 0.0862
_refine_ls_R_factor_gt 0.0567
_refine_ls_shift/su_max 0.001
_refine_ls_shift/su_mean 0.000
_refine_ls_structure_factor_coef Fsqd
_refine_ls_weighting_details 'w=1/[\s^2^(Fo^2^)+(0.1040P)^2^] where P=(Fo^2^+2Fc^2^)/3'
_refine_ls_weighting_scheme calc
_refine_ls_wR_factor_gt 0.1605
_refine_ls_wR_factor_ref 0.1768
_reflns_Friedel_coverage 0.000
_reflns_number_gt 7748
_reflns_number_total 13452
_reflns_threshold_expression 'I > 2\s(I)'
_cod_data_source_file lt5068.cif
_cod_data_source_block 4_1_48b
_cod_database_code 1571823
_shelx_shelxl_version_number 2016/6
_chemical_oxdiff_formula '(Zn3 I6 N12 H24 C36) (C15 H16 O3) (C6 H12)4'
_chemical_oxdiff_usercomment JP-9300-04
_shelx_space_group_comment
;
The symmetry employed for this shelxl refinement is uniquely defined
by the following loop, which should always be used as a source of
symmetry information in preference to the above space-group names.
They are only intended as comments.
;
_shelx_estimated_absorpt_t_max 0.572
_shelx_estimated_absorpt_t_min 0.171
_olex2_refinement_description
;
1. Fixed Uiso
 At 1.2 times of:
  All C(H) groups
2. Restrained distances
 I403-Zn42 \\sim I303-Zn32
 with sigma of 0.02
 I404-Zn42 \\sim I304-Zn32
 with sigma of 0.02
 Zn42-N305 \\sim Zn32-N305
 with sigma of 0.02
 I404-N305 \\sim I304-N305
 with sigma of 0.04
 I403-I404 \\sim I303-I304
 with sigma of 0.04
 I403-N305 \\sim I303-N305
 with sigma of 0.04
 I301-N301 \\sim I401-N301
 with sigma of 0.04
 I301-Zn31 \\sim I401-Zn41
 with sigma of 0.02
 I301-I302 \\sim I401-I402
 with sigma of 0.04
 I302-Zn31 \\sim I402-Zn41
 with sigma of 0.02
 I302-N301 \\sim I402-N301
 with sigma of 0.04
 Zn31-N301 \\sim Zn41-N301
 with sigma of 0.02
 I305-N306 \\sim I405-N306
 with sigma of 0.04
 I306-N306 \\sim I406-N306
 with sigma of 0.04
 I306-Zn33 \\sim I406-Zn43
 with sigma of 0.02
 I306-I305 \\sim I406-I405
 with sigma of 0.04
 I306-N307 \\sim I406-N307
 with sigma of 0.04
 I305-Zn33 \\sim I405-Zn43
 with sigma of 0.02
 I305-N307 \\sim I405-N307
 with sigma of 0.04
 Zn33-N306 \\sim Zn43-N306
 with sigma of 0.02
 Zn33-N307 \\sim Zn43-N307
 with sigma of 0.02
 I502-Zn51 \\sim I501-Zn51
 with sigma of 0.02
3. Others
 Sof(I303)=Sof(Zn32)=Sof(I304)=1-FVAR(1)
 Sof(I403)=Sof(I404)=Sof(Zn42)=FVAR(1)
 Sof(I405)=Sof(Zn43)=Sof(I406)=1-FVAR(2)
 Sof(I306)=Sof(I305)=Sof(Zn33)=FVAR(2)
 Fixed Sof: I301(0.54627) I302(0.54627) Zn31(0.54627) I401(0.41411)
 Zn41(0.41411) I402(0.41411) I501(0.03961) Zn51(0.03961) I502(0.03961)
 Fixed Uiso: I501(0.08) Zn51(0.08) I502(0.08)
4.a Aromatic/amide H refined with riding coordinates:
 C335(H335), C336(H336), C331(H331), C332(H332), C311(H311), C333(H333),
 C330(H330), C329(H329), C314(H314), C305(H305), C315(H315), C310(H310),
 C304(H304), C320(H320), C313(H313), C319(H319), C301(H301), C322(H322),
 C302(H302), C318(H318), C323(H323), C312(H312), C328(H328), C317(H317)
;
_smtbx_masks_void_probe_radius 1.2
_smtbx_masks_void_truncation_radius 1.2
_olex2_date_sample_data_collection 2022-08-10
_olex2_date_sample_submission 2022-08-10
_olex2_submission_original_sample_id 4_1_48b
_olex2_submission_special_instructions 'No special instructions were received'
_oxdiff_exptl_absorpt_empirical_details
;
Empirical correction (ABSPACK) includes:
- Absorption correction using spherical harmonics
- Frame scaling
- Detector area scaling
- B-factor correction
;
_oxdiff_exptl_absorpt_empirical_full_max 4.066
_oxdiff_exptl_absorpt_empirical_full_min 0.496

loop_
_space_group_symop_operation_xyz
'x, y, z'
'-x, y, -z+1/2'
'x+1/2, y+1/2, z'
'-x+1/2, y+1/2, -z+1/2'
'-x, -y, -z'
'x, -y, z-1/2'
'-x+1/2, -y+1/2, -z'
'x+1/2, -y+1/2, z-1/2'

loop_
_atom_site_label
_atom_site_type_symbol
_atom_site_fract_x
_atom_site_fract_y
_atom_site_fract_z
_atom_site_U_iso_or_equiv
_atom_site_adp_type
_atom_site_occupancy
_atom_site_site_symmetry_order
_atom_site_calc_flag
_atom_site_refinement_flags_posn
_atom_site_refinement_flags_adp
_atom_site_refinement_flags_occupancy
_atom_site_disorder_assembly
_atom_site_disorder_group
I403 I 0.6110(3) 1.2380(3) 0.0606(4) 0.165(3) Uani 0.315(13) 1 d D . P A 2
I404 I 0.5199(4) 1.1593(5) 0.1465(3) 0.230(5) Uani 0.315(13) 1 d D . P A 2
I301 I 0.88313(13) 1.23931(16) 0.42315(18) 0.1644(19) Uani 0.5463 1 d D . P B 1
I306 I 0.62783(6) 0.34752(8) 0.19090(6) 0.1221(7) Uani 0.560(6) 1 d D . P C 1
I305 I 0.73097(7) 0.27269(9) 0.29874(8) 0.1252(7) Uani 0.560(6) 1 d D . P C 1
Zn42 Zn 0.5751(4) 1.1253(6) 0.1027(5) 0.129(5) Uani 0.315(13) 1 d D . P A 2
I302 I 0.84070(10) 1.07473(16) 0.53489(13) 0.1721(13) Uani 0.5463 1 d D . P B 1
Zn31 Zn 0.8665(2) 1.0940(3) 0.4592(2) 0.122(2) Uani 0.5463 1 d D . P B 1
Zn33 Zn 0.67030(9) 0.36519(17) 0.26991(12) 0.0923(9) Uani 0.560(6) 1 d D . P C 1
N312 N 0.55910(17) -0.0265(3) 0.5501(2) 0.0768(16) Uani 1 1 d . . . . .
N309 N 0.5315(2) 0.3555(3) 0.4202(3) 0.0915(19) Uani 1 1 d . . . . .
N308 N 0.56426(18) 0.2206(3) 0.4396(2) 0.0871(18) Uani 1 1 d . . . . .
N302 N 0.73190(16) 0.8115(3) 0.3190(2) 0.0877(18) Uani 1 1 d . . . . .
N310 N 0.51212(16) 0.2644(3) 0.4792(2) 0.0877(18) Uani 1 1 d . . . . .
N304 N 0.68188(15) 0.8216(3) 0.2523(2) 0.0877(18) Uani 1 1 d . . . . .
N305 N 0.62015(16) 1.0530(3) 0.1413(2) 0.0889(18) Uani 1 1 d D . . . .
N303 N 0.71819(15) 0.9493(3) 0.2795(2) 0.094(2) Uani 1 1 d . . . . .
N311 N 0.4127(2) 0.5120(4) 0.4648(4) 0.116(3) Uani 1 1 d . . . . .
N306 N 0.6860(3) 0.4983(3) 0.2811(3) 0.125(3) Uani 1 1 d D . . . .
C335 C 0.5227(2) 0.1052(4) 0.5309(3) 0.082(2) Uani 1 1 d . . . . .
H335 H 0.501997 0.144036 0.536208 0.098 Uiso 1 1 calc R U . . .
C334 C 0.5451(2) 0.1239(4) 0.4974(3) 0.081(2) Uani 1 1 d . . . . .
C326 C 0.5400(2) 0.2091(4) 0.4705(3) 0.079(2) Uani 1 1 d . . . . .
C325 C 0.5091(2) 0.3381(4) 0.4510(3) 0.089(2) Uani 1 1 d . . . . .
N301 N 0.82311(18) 1.0286(3) 0.4142(3) 0.118(3) Uani 1 1 d D . . . .
C327 C 0.4761(2) 0.4004(4) 0.4571(4) 0.096(3) Uani 1 1 d . . . . .
C308 C 0.70444(19) 0.7759(3) 0.2861(3) 0.083(2) Uani 1 1 d . . . . .
C324 C 0.5591(2) 0.2953(4) 0.4154(3) 0.087(2) Uani 1 1 d . . . . .
N307 N 0.6373(3) 0.3456(4) 0.3222(3) 0.129(3) Uani 1 1 d D . . . .
C307 C 0.69000(18) 0.9070(3) 0.2503(3) 0.082(2) Uani 1 1 d . . . . .
C309 C 0.66770(19) 0.9584(3) 0.2117(3) 0.090(2) Uani 1 1 d . . . . .
C336 C 0.53052(19) 0.0284(4) 0.5572(2) 0.0786(19) Uani 1 1 d . . . . .
H336 H 0.515113 0.015149 0.580662 0.094 Uiso 1 1 calc R U . . .
C306 C 0.73724(18) 0.8989(3) 0.3145(3) 0.089(2) Uani 1 1 d . . . . .
C331 C 0.4611(3) 0.4060(5) 0.4962(4) 0.107(3) Uani 1 1 d . . . . .
H331 H 0.471771 0.371385 0.522528 0.129 Uiso 1 1 calc R U . . .
C316 C 0.6988(2) 0.6799(3) 0.2860(3) 0.089(2) Uani 1 1 d . . . . .
C332 C 0.5796(2) -0.0101(4) 0.5164(3) 0.093(2) Uani 1 1 d . . . . .
H332 H 0.599042 -0.051552 0.510390 0.111 Uiso 1 1 calc R U . . .
C321 C 0.5846(3) 0.3133(4) 0.3833(3) 0.098(2) Uani 1 1 d . . . . .
C311 C 0.6486(2) 1.0933(4) 0.1709(3) 0.114(3) Uani 1 1 d . . . . .
H311 H 0.652565 1.155052 0.167669 0.136 Uiso 1 1 calc R U . . .
C333 C 0.5737(2) 0.0653(4) 0.4899(3) 0.093(2) Uani 1 1 d . . . . .
H333 H 0.589381 0.076523 0.466431 0.112 Uiso 1 1 calc R U . . .
C330 C 0.4294(2) 0.4631(4) 0.4982(3) 0.116(3) Uani 1 1 d . . . . .
H330 H 0.419376 0.465942 0.526794 0.139 Uiso 1 1 calc R U . . .
C329 C 0.4286(3) 0.5070(7) 0.4259(6) 0.153(5) Uani 1 1 d . . . . .
H329 H 0.416771 0.542204 0.400216 0.183 Uiso 1 1 calc R U . D 4
C314 C 0.7130(3) 0.5337(5) 0.3150(4) 0.122(3) Uani 1 1 d . . . . .
H314 H 0.727941 0.495999 0.337486 0.146 Uiso 1 1 calc R U . . .
C305 C 0.8177(2) 0.9437(4) 0.4161(3) 0.121(3) Uani 1 1 d . . . . .
H305 H 0.833513 0.911032 0.440235 0.146 Uiso 1 1 calc R U . . .
C303 C 0.7670(2) 0.9442(4) 0.3493(3) 0.102(3) Uani 1 1 d . . . . .
C315 C 0.7195(3) 0.6254(4) 0.3176(4) 0.121(3) Uani 1 1 d . . . . .
H315 H 0.738601 0.649142 0.341857 0.145 Uiso 1 1 calc R U . . .
C310 C 0.6723(2) 1.0479(4) 0.2059(3) 0.113(3) Uani 1 1 d . . . . .
H310 H 0.692219 1.078873 0.226465 0.136 Uiso 1 1 calc R U . . .
C304 C 0.7900(2) 0.8986(4) 0.3844(3) 0.106(3) Uani 1 1 d . . . . .
H304 H 0.787060 0.836333 0.387054 0.127 Uiso 1 1 calc R U . . .
C320 C 0.5791(4) 0.3798(6) 0.3491(4) 0.132(4) Uani 1 1 d . . . . .
H320 H 0.555916 0.415522 0.346118 0.158 Uiso 1 1 calc R U . . .
C313 C 0.6407(3) 0.9183(4) 0.1787(3) 0.129(4) Uani 1 1 d . . . . .
H313 H 0.637255 0.855895 0.179272 0.155 Uiso 1 1 calc R U . . .
C319 C 0.6054(4) 0.3946(6) 0.3208(4) 0.132(4) Uani 1 1 d . . . . .
H319 H 0.600934 0.441925 0.298996 0.158 Uiso 1 1 calc R U . . .
C301 C 0.8014(3) 1.0736(4) 0.3789(4) 0.157(5) Uani 1 1 d . . . . .
H301 H 0.806471 1.134977 0.375706 0.188 Uiso 1 1 calc R U . . .
C322 C 0.6187(4) 0.2623(6) 0.3834(4) 0.130(4) Uani 1 1 d . . . . .
H322 H 0.623841 0.214097 0.404541 0.156 Uiso 1 1 calc R U . . .
C302 C 0.7723(2) 1.0344(4) 0.3476(3) 0.127(4) Uani 1 1 d . . . . .
H302 H 0.755971 1.068984 0.324773 0.152 Uiso 1 1 calc R U . . .
C318 C 0.6671(4) 0.5507(5) 0.2505(4) 0.168(5) Uani 1 1 d . . . . .
H318 H 0.648772 0.525716 0.225743 0.201 Uiso 1 1 calc R U . . .
C323 C 0.6436(4) 0.2797(5) 0.3550(5) 0.142(4) Uani 1 1 d . . . . .
H323 H 0.667060 0.245227 0.357276 0.170 Uiso 1 1 calc R U . . .
C312 C 0.6184(3) 0.9685(4) 0.1444(3) 0.132(4) Uani 1 1 d . . . . .
H312 H 0.600365 0.938149 0.121282 0.158 Uiso 1 1 calc R U . . .
C328 C 0.4608(3) 0.4551(6) 0.4195(4) 0.144(4) Uani 1 1 d . . . . .
H328 H 0.471652 0.456528 0.391480 0.173 Uiso 1 1 calc R U . . .
C317 C 0.6719(3) 0.6425(4) 0.2516(4) 0.155(5) Uani 1 1 d . . . . .
H317 H 0.656631 0.678591 0.228633 0.186 Uiso 1 1 calc R U . . .
I303 I 0.61901(8) 1.23638(10) 0.05328(6) 0.0905(7) Uani 0.685(13) 1 d D . P A 1
Zn32 Zn 0.58058(11) 1.12842(17) 0.09533(15) 0.0675(8) Uani 0.685(13) 1 d D . P A 1
I304 I 0.52665(5) 1.16175(8) 0.14331(6) 0.0929(9) Uani 0.685(13) 1 d D . P A 1
I401 I 0.87118(17) 1.2370(3) 0.4445(3) 0.187(3) Uani 0.4141 1 d D . P B 2
Zn41 Zn 0.8580(3) 1.0822(6) 0.4731(3) 0.126(3) Uani 0.4141 1 d D . P B 2
I402 I 0.83606(12) 1.0298(2) 0.54844(15) 0.1528(13) Uani 0.4141 1 d D . P B 2
I501 I 0.9049(4) 1.2345(8) 0.3953(5) 0.080 Uiso 0.0396 1 d D U P B 3
Zn51 Zn 0.8804(11) 1.104(2) 0.4363(10) 0.080 Uiso 0.0396 1 d D U P B 3
I502 I 0.8508(4) 1.1233(9) 0.5111(5) 0.080 Uiso 0.0396 1 d D U P B 3
I405 I 0.7526(2) 0.2879(2) 0.3266(4) 0.234(4) Uani 0.440(6) 1 d D . P C 2
Zn43 Zn 0.6892(3) 0.3599(3) 0.2872(3) 0.156(3) Uani 0.440(6) 1 d D . P C 2
I406 I 0.6572(4) 0.3207(4) 0.2055(2) 0.278(5) Uani 0.440(6) 1 d D . P C 2

loop_
_atom_site_aniso_label
_atom_site_aniso_U_11
_atom_site_aniso_U_22
_atom_site_aniso_U_33
_atom_site_aniso_U_23
_atom_site_aniso_U_13
_atom_site_aniso_U_12
I403 0.115(3) 0.0672(18) 0.286(8) 0.026(2) -0.043(3) 0.0210(17)
I404 0.227(7) 0.253(9) 0.178(6) 0.001(4) -0.058(4) 0.108(6)
I301 0.1279(18) 0.0425(6) 0.274(5) -0.0146(12) -0.110(2) 0.0005(8)
I306 0.1839(15) 0.0564(6) 0.1099(9) -0.0133(5) -0.0232(9) -0.0163(7)
I305 0.1261(12) 0.0568(5) 0.1889(16) 0.0388(6) 0.0151(10) 0.0180(6)
Zn42 0.126(7) 0.094(5) 0.137(8) -0.007(4) -0.071(5) 0.017(4)
I302 0.1400(18) 0.1473(19) 0.196(3) -0.0597(18) -0.0695(17) 0.0300(17)
Zn31 0.085(4) 0.0546(14) 0.190(5) -0.039(3) -0.083(3) 0.0193(17)
Zn33 0.1193(17) 0.0357(8) 0.1112(19) 0.0042(9) -0.0127(13) -0.0059(8)
N312 0.068(3) 0.060(3) 0.089(4) -0.001(3) -0.026(3) 0.004(2)
N309 0.093(4) 0.061(3) 0.103(5) 0.009(3) -0.035(4) -0.013(3)
N308 0.078(4) 0.067(3) 0.102(5) 0.006(3) -0.028(3) -0.008(3)
N302 0.086(3) 0.048(2) 0.110(4) -0.005(2) -0.040(3) 0.004(2)
N310 0.085(3) 0.059(3) 0.099(4) -0.003(3) -0.043(3) 0.007(3)
N304 0.082(3) 0.044(2) 0.117(4) -0.007(2) -0.043(3) 0.005(2)
N305 0.086(3) 0.045(2) 0.117(4) -0.006(2) -0.038(3) 0.007(2)
N303 0.083(3) 0.043(2) 0.131(5) -0.005(2) -0.054(3) 0.007(2)
N311 0.087(5) 0.071(3) 0.160(7) -0.014(4) -0.067(5) 0.018(3)
N306 0.187(7) 0.040(3) 0.142(6) 0.001(3) 0.007(6) -0.013(4)
C335 0.073(4) 0.054(3) 0.101(5) -0.004(3) -0.037(4) 0.007(3)
C334 0.070(4) 0.062(3) 0.095(5) 0.004(3) -0.031(4) -0.005(3)
C326 0.071(4) 0.054(3) 0.097(5) -0.001(3) -0.034(4) 0.003(3)
C325 0.081(5) 0.055(3) 0.107(6) 0.002(3) -0.049(4) -0.001(3)
N301 0.093(4) 0.064(3) 0.166(6) -0.031(3) -0.070(4) 0.016(3)
C327 0.090(5) 0.047(3) 0.128(7) 0.005(4) -0.046(5) 0.000(3)
C308 0.076(4) 0.045(3) 0.116(5) -0.001(3) -0.023(4) 0.002(3)
C324 0.089(5) 0.060(3) 0.095(5) 0.003(3) -0.033(4) 0.000(3)
N307 0.191(8) 0.057(3) 0.136(7) -0.006(4) 0.021(6) -0.025(4)
C307 0.078(4) 0.042(3) 0.111(5) -0.004(3) -0.029(4) 0.001(2)
C309 0.079(4) 0.039(2) 0.132(6) -0.010(3) -0.045(4) 0.008(2)
C336 0.071(4) 0.064(3) 0.089(5) 0.001(3) -0.021(3) -0.008(3)
C306 0.073(4) 0.038(2) 0.134(6) -0.007(3) -0.050(4) 0.008(2)
C331 0.102(6) 0.069(4) 0.130(8) 0.002(4) -0.047(5) 0.016(4)
C316 0.102(5) 0.040(3) 0.113(5) 0.003(3) -0.017(4) 0.001(3)
C332 0.086(5) 0.064(4) 0.121(7) 0.007(4) -0.006(5) 0.023(3)
C321 0.111(6) 0.060(4) 0.108(6) 0.000(4) -0.023(5) -0.013(4)
C311 0.114(5) 0.046(3) 0.150(7) 0.004(3) -0.069(5) -0.006(3)
C333 0.096(5) 0.065(4) 0.113(6) 0.011(3) -0.001(4) 0.015(3)
C330 0.103(5) 0.064(4) 0.153(8) -0.026(4) -0.059(5) 0.019(4)
C329 0.128(9) 0.103(6) 0.198(13) 0.040(8) -0.062(9) 0.044(6)
C314 0.127(7) 0.053(4) 0.172(9) 0.012(5) -0.013(6) 0.012(4)
C305 0.116(6) 0.062(4) 0.155(8) -0.014(4) -0.068(5) 0.031(4)
C303 0.090(4) 0.047(3) 0.145(7) -0.010(3) -0.052(4) 0.006(3)
C315 0.117(6) 0.049(3) 0.174(9) 0.002(4) -0.042(6) 0.001(3)
C310 0.117(6) 0.061(3) 0.134(7) 0.004(4) -0.060(5) -0.011(4)
C304 0.109(5) 0.052(3) 0.129(6) -0.014(3) -0.061(5) 0.018(3)
C320 0.145(8) 0.090(6) 0.148(9) 0.040(6) -0.013(7) -0.001(5)
C313 0.143(7) 0.048(3) 0.160(8) -0.004(4) -0.082(6) -0.009(4)
C319 0.167(10) 0.084(6) 0.142(9) 0.033(6) 0.016(8) -0.006(6)
C301 0.117(6) 0.059(4) 0.246(12) -0.024(5) -0.114(7) 0.015(4)
C322 0.167(10) 0.078(5) 0.152(10) 0.031(5) 0.044(8) 0.007(6)
C302 0.109(5) 0.052(3) 0.182(9) -0.009(4) -0.086(6) 0.005(3)
C318 0.273(14) 0.057(4) 0.146(9) -0.001(5) -0.044(9) -0.040(6)
C323 0.188(11) 0.067(5) 0.174(11) 0.022(6) 0.041(9) 0.021(6)
C312 0.147(7) 0.047(3) 0.162(8) 0.008(4) -0.091(6) -0.009(4)
C328 0.117(7) 0.116(6) 0.180(10) 0.057(7) -0.030(6) 0.032(5)
C317 0.221(11) 0.047(3) 0.157(8) 0.011(4) -0.089(8) -0.033(5)
I303 0.1074(10) 0.0458(5) 0.1102(14) -0.0007(5) -0.0062(7) -0.0184(6)
Zn32 0.0702(13) 0.0371(10) 0.0834(14) -0.0009(7) -0.0214(10) 0.0022(7)
I304 0.0908(11) 0.0886(10) 0.0889(10) 0.0040(5) -0.0159(6) 0.0240(6)
I401 0.155(4) 0.0826(14) 0.265(6) -0.028(2) -0.134(4) 0.0037(16)
Zn41 0.090(4) 0.100(4) 0.165(5) -0.035(3) -0.049(3) 0.017(2)
I402 0.1117(14) 0.161(3) 0.168(3) -0.072(2) -0.0289(15) 0.017(2)
I405 0.240(5) 0.0805(14) 0.419(9) 0.096(3) 0.163(6) 0.064(2)
Zn43 0.277(8) 0.0455(14) 0.158(5) -0.005(2) 0.071(5) -0.020(3)
I406 0.537(13) 0.142(3) 0.184(4) -0.088(3) 0.147(6) -0.185(6)

loop_
_atom_type_symbol
_atom_type_description
_atom_type_scat_dispersion_real
_atom_type_scat_dispersion_imag
_atom_type_scat_source
C C 0.0181 0.0091 'International Tables Vol C Tables 4.2.6.8 and 6.1.1.4'
H H 0.0000 0.0000 'International Tables Vol C Tables 4.2.6.8 and 6.1.1.4'
I I -0.3257 6.8362 'International Tables Vol C Tables 4.2.6.8 and 6.1.1.4'
N N 0.0311 0.0180 'International Tables Vol C Tables 4.2.6.8 and 6.1.1.4'
Zn Zn -1.5491 0.6778 'International Tables Vol C Tables 4.2.6.8 and 6.1.1.4'

loop_
_exptl_crystal_face_index_h
_exptl_crystal_face_index_k
_exptl_crystal_face_index_l
_exptl_crystal_face_perp_dist
0 0 -1 0.0248
0 0 1 0.0057
-1 -1 1 0.0457
1 1 -1 0.0595
2 0 1 0.0217
-2 0 -1 0.0355
1 0 0 0.0332
-1 0 0 0.0392
-2 2 -1 0.0713
2 -1 -1 0.0536
1 0 -2 0.0295
0 -1 -2 0.0453
0 1 2 0.0480
0 -2 1 0.0467

loop_
_geom_angle_atom_site_label_1
_geom_angle_atom_site_label_2
_geom_angle_atom_site_label_3
_geom_angle
_geom_angle_site_symmetry_1
_geom_angle_site_symmetry_3
_geom_angle_publ_flag
I404 Zn42 I403 125.2(5) . . ?
N312 Zn42 I403 102.1(5) 6_565 . ?
N312 Zn42 I404 112.5(5) 6_565 . ?
N305 Zn42 I403 104.0(5) . . ?
N305 Zn42 I404 112.9(6) . . ?
N305 Zn42 N312 95.7(5) . 6_565 ?
I302 Zn31 I301 126.6(3) . . ?
N311 Zn31 I301 110.0(5) 3 . ?
N311 Zn31 I302 104.2(4) 3 . ?
N311 Zn31 N301 103.3(3) 3 . ?
N301 Zn31 I301 109.8(3) . . ?
N301 Zn31 I302 100.5(4) . . ?
I306 Zn33 I305 124.12(15) . . ?
N306 Zn33 I306 109.7(3) . . ?
N306 Zn33 I305 107.7(3) . . ?
N307 Zn33 I306 110.8(3) . . ?
N307 Zn33 I305 101.2(3) . . ?
N307 Zn33 N306 100.4(3) . . ?
C336 N312 Zn42 115.6(7) . 6_566 ?
C336 N312 Zn32 123.8(6) . 6_566 ?
C332 N312 Zn42 123.9(6) . 6_566 ?
C332 N312 C336 119.7(6) . . ?
C332 N312 Zn32 115.8(5) . 6_566 ?
Zn32 N312 Zn42 8.3(4) 6_566 6_566 ?
C325 N309 C324 116.2(6) . . ?
C324 N308 C326 115.3(7) . . ?
C308 N302 C306 114.6(5) . . ?
C326 N310 C325 112.5(8) . . ?
C307 N304 C308 115.8(5) . . ?
C311 N305 Zn42 120.6(5) . . ?
C311 N305 Zn32 119.5(4) . . ?
C312 N305 Zn42 121.7(5) . . ?
C312 N305 C311 116.5(5) . . ?
C312 N305 Zn32 123.9(4) . . ?
C307 N303 C306 114.6(5) . . ?
Zn31 N311 Zn41 14.4(4) 3_445 3_445 ?
C330 N311 Zn31 131.9(10) . 3_445 ?
C330 N311 C329 114.9(8) . . ?
C330 N311 Zn41 118.4(9) . 3_445 ?
C330 N311 Zn51 156.6(12) . 3_445 ?
C329 N311 Zn31 113.2(7) . 3_445 ?
C329 N311 Zn41 126.3(7) . 3_445 ?
C329 N311 Zn51 87.7(9) . 3_445 ?
C314 N306 Zn33 128.6(6) . . ?
C314 N306 Zn43 108.3(6) . . ?
C318 N306 Zn33 113.4(6) . . ?
C318 N306 C314 118.0(6) . . ?
C318 N306 Zn43 133.3(7) . . ?
C334 C335 H335 120.5 . . ?
C334 C335 C336 119.0(7) . . ?
C336 C335 H335 120.5 . . ?
C335 C334 C326 121.3(7) . . ?
C333 C334 C335 118.8(6) . . ?
C333 C334 C326 119.9(8) . . ?
N308 C326 C334 115.7(6) . . ?
N310 C326 N308 126.5(6) . . ?
N310 C326 C334 117.8(8) . . ?
N309 C325 N310 125.5(7) . . ?
N309 C325 C327 119.6(7) . . ?
N310 C325 C327 114.9(9) . . ?
C305 N301 Zn31 122.6(5) . . ?
C305 N301 C301 117.9(5) . . ?
C305 N301 Zn41 114.5(6) . . ?
C305 N301 Zn51 127.3(11) . . ?
C301 N301 Zn31 119.3(5) . . ?
C301 N301 Zn41 126.8(5) . . ?
C301 N301 Zn51 107.7(10) . . ?
C331 C327 C325 123.2(7) . . ?
C331 C327 C328 118.8(9) . . ?
C328 C327 C325 118.0(10) . . ?
N302 C308 C316 118.5(5) . . ?
N304 C308 N302 124.8(5) . . ?
N304 C308 C316 116.8(5) . . ?
N309 C324 C321 117.6(7) . . ?
N308 C324 N309 124.1(9) . . ?
N308 C324 C321 118.3(7) . . ?
C319 N307 Zn33 116.7(8) . . ?
C319 N307 C323 117.6(10) . . ?
C319 N307 Zn43 131.3(7) . . ?
C323 N307 Zn33 125.3(9) . . ?
C323 N307 Zn43 110.5(9) . . ?
N304 C307 N303 125.0(5) . . ?
N304 C307 C309 117.5(5) . . ?
N303 C307 C309 117.4(5) . . ?
C310 C309 C307 123.9(5) . . ?
C313 C309 C307 120.6(5) . . ?
C313 C309 C310 115.5(6) . . ?
N312 C336 C335 121.1(8) . . ?
N312 C336 H336 119.4 . . ?
C335 C336 H336 119.4 . . ?
N302 C306 N303 125.0(5) . . ?
N302 C306 C303 118.5(5) . . ?
N303 C306 C303 116.5(5) . . ?
C327 C331 H331 120.3 . . ?
C327 C331 C330 119.5(8) . . ?
C330 C331 H331 120.3 . . ?
C315 C316 C308 123.5(6) . . ?
C315 C316 C317 117.4(6) . . ?
C317 C316 C308 119.0(6) . . ?
N312 C332 H332 119.1 . . ?
N312 C332 C333 121.8(7) . . ?
C333 C332 H332 119.1 . . ?
C320 C321 C324 125.7(9) . . ?
C322 C321 C324 119.9(8) . . ?
C322 C321 C320 114.4(10) . . ?
N305 C311 H311 119.0 . . ?
N305 C311 C310 121.9(6) . . ?
C310 C311 H311 119.0 . . ?
C334 C333 C332 119.5(8) . . ?
C334 C333 H333 120.2 . . ?
C332 C333 H333 120.2 . . ?
N311 C330 C331 125.2(11) . . ?
N311 C330 H330 117.4 . . ?
C331 C330 H330 117.4 . . ?
N311 C329 H329 117.0 . . ?
N311 C329 C328 125.9(9) . . ?
N311 C329 Zn51 56.1(8) . 3_445 ?
C328 C329 H329 117.0 . . ?
C328 C329 Zn51 174.1(12) . 3_445 ?
N306 C314 H314 119.5 . . ?
N306 C314 C315 121.0(8) . . ?
C315 C314 H314 119.5 . . ?
N301 C305 H305 118.5 . . ?
N301 C305 C304 122.9(6) . . ?
C304 C305 H305 118.5 . . ?
C304 C303 C306 121.5(5) . . ?
C304 C303 C302 117.6(6) . . ?
C302 C303 C306 120.8(6) . . ?
C316 C315 C314 120.6(8) . . ?
C316 C315 H315 119.7 . . ?
C314 C315 H315 119.7 . . ?
C309 C310 C311 121.0(6) . . ?
C309 C310 H310 119.5 . . ?
C311 C310 H310 119.5 . . ?
C305 C304 H304 120.2 . . ?
C303 C304 C305 119.5(6) . . ?
C303 C304 H304 120.2 . . ?
C321 C320 H320 119.0 . . ?
C319 C320 C321 122.1(10) . . ?
C319 C320 H320 119.0 . . ?
C309 C313 H313 120.1 . . ?
C309 C313 C312 119.7(6) . . ?
C312 C313 H313 120.1 . . ?
N307 C319 C320 121.8(9) . . ?
N307 C319 H319 119.1 . . ?
C320 C319 H319 119.1 . . ?
N301 C301 H301 118.8 . . ?
N301 C301 C302 122.4(7) . . ?
C302 C301 H301 118.8 . . ?
C321 C322 H322 119.5 . . ?
C323 C322 C321 121.1(9) . . ?
C323 C322 H322 119.5 . . ?
C303 C302 H302 120.3 . . ?
C301 C302 C303 119.4(6) . . ?
C301 C302 H302 120.3 . . ?
N306 C318 H318 118.3 . . ?
N306 C318 C317 123.5(9) . . ?
C317 C318 H318 118.3 . . ?
N307 C323 H323 118.5 . . ?
C322 C323 N307 123.0(11) . . ?
C322 C323 H323 118.5 . . ?
N305 C312 C313 124.8(6) . . ?
N305 C312 H312 117.6 . . ?
C313 C312 H312 117.6 . . ?
C327 C328 H328 122.2 . . ?
C329 C328 C327 115.6(12) . . ?
C329 C328 H328 122.2 . . ?
C316 C317 C318 119.5(8) . . ?
C316 C317 H317 120.2 . . ?
C318 C317 H317 120.2 . . ?
N312 Zn32 I303 109.1(3) 6_565 . ?
N312 Zn32 I304 106.5(3) 6_565 . ?
N305 Zn32 N312 97.2(2) . 6_565 ?
N305 Zn32 I303 109.3(2) . . ?
N305 Zn32 I304 102.0(3) . . ?
I303 Zn32 I304 128.27(13) . . ?
N311 Zn41 I401 102.1(5) 3 . ?
N311 Zn41 I402 108.7(5) 3 . ?
N301 Zn41 N311 95.9(5) . 3 ?
N301 Zn41 I401 101.4(4) . . ?
N301 Zn41 I402 112.0(5) . . ?
I401 Zn41 I402 131.0(5) . . ?
N311 Zn51 N301 100.0(15) 3 . ?
N311 Zn51 C329 36.2(8) 3 3 ?
N311 Zn51 I501 124.7(16) 3 . ?
N311 Zn51 I502 89.8(10) 3 . ?
N301 Zn51 I501 126.7(16) . . ?
N301 Zn51 I502 81.7(8) . . ?
C329 Zn51 N301 104.7(16) 3 . ?
C329 Zn51 I501 97.8(10) 3 . ?
C329 Zn51 I502 126.0(14) 3 . ?
I501 Zn51 I502 121.3(16) . . ?
N306 Zn43 N307 95.8(4) . . ?
N306 Zn43 I405 119.8(4) . . ?
N306 Zn43 I406 98.4(3) . . ?
N307 Zn43 I405 116.4(4) . . ?
N307 Zn43 I406 99.0(3) . . ?
I406 Zn43 I405 122.3(3) . . ?

loop_
_geom_bond_atom_site_label_1
_geom_bond_atom_site_label_2
_geom_bond_distance
_geom_bond_site_symmetry_2
_geom_bond_publ_flag
I403 Zn42 2.530(10) . ?
I404 Zn42 2.498(12) . ?
I301 Zn31 2.538(6) . ?
I306 Zn33 2.521(3) . ?
I305 Zn33 2.524(3) . ?
Zn42 N312 2.143(13) 6_565 ?
Zn42 N305 2.061(10) . ?
I302 Zn31 2.519(8) . ?
Zn31 N311 1.992(9) 3 ?
Zn31 N301 2.059(7) . ?
Zn33 N306 2.093(6) . ?
Zn33 N307 2.057(10) . ?
N312 C336 1.323(9) . ?
N312 C332 1.318(10) . ?
N312 Zn32 2.079(6) 6_566 ?
N309 C325 1.299(10) . ?
N309 C324 1.334(10) . ?
N308 C326 1.331(9) . ?
N308 C324 1.325(9) . ?
N302 C308 1.337(8) . ?
N302 C306 1.343(7) . ?
N310 C326 1.324(9) . ?
N310 C325 1.377(9) . ?
N304 C308 1.336(8) . ?
N304 C307 1.322(7) . ?
N305 C311 1.332(8) . ?
N305 C312 1.283(8) . ?
N305 Zn32 2.077(6) . ?
N303 C307 1.337(7) . ?
N303 C306 1.348(8) . ?
N311 C330 1.278(11) . ?
N311 C329 1.336(15) . ?
N311 Zn41 2.195(15) 3_445 ?
N311 Zn51 1.88(4) 3_445 ?
N306 C314 1.343(12) . ?
N306 C318 1.283(13) . ?
N306 Zn43 2.099(7) . ?
C335 H335 0.9500 . ?
C335 C334 1.368(10) . ?
C335 C336 1.390(9) . ?
C334 C326 1.500(9) . ?
C334 C333 1.361(10) . ?
C325 C327 1.498(11) . ?
N301 C305 1.298(9) . ?
N301 C301 1.346(10) . ?
N301 Zn41 2.082(10) . ?
N301 Zn51 2.26(4) . ?
C327 C331 1.327(12) . ?
C327 C328 1.402(12) . ?
C308 C316 1.462(8) . ?
C324 C321 1.408(12) . ?
N307 C319 1.312(13) . ?
N307 C323 1.373(13) . ?
N307 Zn43 2.196(12) . ?
C307 C309 1.470(9) . ?
C309 C310 1.374(9) . ?
C309 C313 1.358(9) . ?
C336 H336 0.9500 . ?
C306 C303 1.479(8) . ?
C331 H331 0.9500 . ?
C331 C330 1.392(11) . ?
C316 C315 1.343(10) . ?
C316 C317 1.363(10) . ?
C332 H332 0.9500 . ?
C332 C333 1.372(10) . ?
C321 C320 1.403(12) . ?
C321 C322 1.393(13) . ?
C311 H311 0.9500 . ?
C311 C310 1.376(9) . ?
C333 H333 0.9500 . ?
C330 H330 0.9500 . ?
C329 H329 0.9500 . ?
C329 C328 1.387(16) . ?
C329 Zn51 2.26(4) 3_445 ?
C314 H314 0.9500 . ?
C314 C315 1.403(10) . ?
C305 H305 0.9500 . ?
C305 C304 1.385(9) . ?
C303 C304 1.367(9) . ?
C303 C302 1.375(9) . ?
C315 H315 0.9500 . ?
C310 H310 0.9500 . ?
C304 H304 0.9500 . ?
C320 H320 0.9500 . ?
C320 C319 1.336(14) . ?
C313 H313 0.9500 . ?
C313 C312 1.379(10) . ?
C319 H319 0.9500 . ?
C301 H301 0.9500 . ?
C301 C302 1.367(9) . ?
C322 H322 0.9500 . ?
C322 C323 1.307(14) . ?
C302 H302 0.9500 . ?
C318 H318 0.9500 . ?
C318 C317 1.396(10) . ?
C323 H323 0.9500 . ?
C312 H312 0.9500 . ?
C328 H328 0.9500 . ?
C317 H317 0.9500 . ?
I303 Zn32 2.532(4) . ?
Zn32 I304 2.539(4) . ?
I401 Zn41 2.546(9) . ?
Zn41 I402 2.558(10) . ?
I501 Zn51 2.52(2) . ?
Zn51 I502 2.56(2) . ?
I405 Zn43 2.522(7) . ?
Zn43 I406 2.516(7) . ?

loop_
_geom_torsion_atom_site_label_1
_geom_torsion_atom_site_label_2
_geom_torsion_atom_site_label_3
_geom_torsion_atom_site_label_4
_geom_torsion
_geom_torsion_site_symmetry_1
_geom_torsion_site_symmetry_2
_geom_torsion_site_symmetry_3
_geom_torsion_site_symmetry_4
_geom_torsion_publ_flag
Zn42 N312 C336 C335 167.4(5) 6_566 . . . ?
Zn42 N312 C332 C333 -165.4(6) 6_566 . . . ?
Zn42 N305 C311 C310 161.7(9) . . . . ?
Zn42 N305 C312 C313 -160.7(11) . . . . ?
Zn31 N311 C330 C331 177.4(6) 3_445 . . . ?
Zn31 N311 C329 C328 -179.6(9) 3_445 . . . ?
Zn31 N301 C305 C304 -176.5(8) . . . . ?
Zn31 N301 C301 C302 179.6(10) . . . . ?
Zn33 N306 C314 C315 -179.2(8) . . . . ?
Zn33 N306 C318 C317 178.3(12) . . . . ?
Zn33 N307 C319 C320 171.2(9) . . . . ?
Zn33 N307 C323 C322 -170.2(9) . . . . ?
N312 C332 C333 C334 -1.9(11) . . . . ?
N309 C325 C327 C331 -156.2(7) . . . . ?
N309 C325 C327 C328 23.7(9) . . . . ?
N309 C324 C321 C320 -13.3(11) . . . . ?
N309 C324 C321 C322 167.2(7) . . . . ?
N308 C324 C321 C320 167.6(7) . . . . ?
N308 C324 C321 C322 -11.9(10) . . . . ?
N302 C308 C316 C315 0.8(14) . . . . ?
N302 C308 C316 C317 -177.6(10) . . . . ?
N302 C306 C303 C304 2.7(14) . . . . ?
N302 C306 C303 C302 -176.9(9) . . . . ?
N310 C325 C327 C331 25.1(9) . . . . ?
N310 C325 C327 C328 -155.0(7) . . . . ?
N304 C308 C316 C315 179.6(9) . . . . ?
N304 C308 C316 C317 1.2(13) . . . . ?
N304 C307 C309 C310 178.4(9) . . . . ?
N304 C307 C309 C313 -2.0(13) . . . . ?
N305 C311 C310 C309 0.3(16) . . . . ?
N303 C307 C309 C310 -4.6(13) . . . . ?
N303 C307 C309 C313 175.0(9) . . . . ?
N303 C306 C303 C304 -175.5(9) . . . . ?
N303 C306 C303 C302 4.9(13) . . . . ?
N311 C329 C328 C327 3.3(17) . . . . ?
N306 C314 C315 C316 -0.3(17) . . . . ?
N306 C318 C317 C316 2(2) . . . . ?
C335 C334 C326 N308 178.5(5) . . . . ?
C335 C334 C326 N310 -2.2(8) . . . . ?
C335 C334 C333 C332 -0.9(10) . . . . ?
C334 C335 C336 N312 -0.3(8) . . . . ?
C326 N308 C324 N309 -1.3(9) . . . . ?
C326 N308 C324 C321 177.8(6) . . . . ?
C326 N310 C325 N309 -2.5(8) . . . . ?
C326 N310 C325 C327 176.1(5) . . . . ?
C326 C334 C333 C332 176.3(6) . . . . ?
C325 N309 C324 N308 0.9(9) . . . . ?
C325 N309 C324 C321 -178.2(6) . . . . ?
C325 N310 C326 N308 2.0(8) . . . . ?
C325 N310 C326 C334 -177.2(5) . . . . ?
C325 C327 C331 C330 -177.4(6) . . . . ?
C325 C327 C328 C329 175.8(8) . . . . ?
N301 C305 C304 C303 0.0(16) . . . . ?
N301 C301 C302 C303 -5.6(19) . . . . ?
C327 C331 C330 N311 0.4(12) . . . . ?
C308 N302 C306 N303 -2.0(12) . . . . ?
C308 N302 C306 C303 180.0(8) . . . . ?
C308 N304 C307 N303 -0.8(12) . . . . ?
C308 N304 C307 C309 175.9(7) . . . . ?
C308 C316 C315 C314 -179.0(9) . . . . ?
C308 C316 C317 C318 178.3(11) . . . . ?
C324 N309 C325 N310 1.2(9) . . . . ?
C324 N309 C325 C327 -177.4(5) . . . . ?
C324 N308 C326 N310 -0.3(9) . . . . ?
C324 N308 C326 C334 178.9(5) . . . . ?
C324 C321 C320 C319 177.8(9) . . . . ?
C324 C321 C322 C323 -177.5(10) . . . . ?
C307 N304 C308 N302 4.9(12) . . . . ?
C307 N304 C308 C316 -173.8(7) . . . . ?
C307 N303 C306 N302 5.5(12) . . . . ?
C307 N303 C306 C303 -176.5(8) . . . . ?
C307 C309 C310 C311 -175.4(9) . . . . ?
C307 C309 C313 C312 176.1(9) . . . . ?
C309 C313 C312 N305 -1.9(19) . . . . ?
C336 N312 C332 C333 3.5(10) . . . . ?
C336 C335 C334 C326 -175.3(5) . . . . ?
C336 C335 C334 C333 2.0(9) . . . . ?
C306 N302 C308 N304 -3.5(12) . . . . ?
C306 N302 C308 C316 175.2(7) . . . . ?
C306 N303 C307 N304 -4.0(12) . . . . ?
C306 N303 C307 C309 179.3(7) . . . . ?
C306 C303 C304 C305 179.6(9) . . . . ?
C306 C303 C302 C301 -176.9(10) . . . . ?
C331 C327 C328 C329 -4.3(13) . . . . ?
C332 N312 C336 C335 -2.4(9) . . . . ?
C321 C320 C319 N307 2.4(17) . . . . ?
C321 C322 C323 N307 -3.0(18) . . . . ?
C311 N305 C312 C313 7.1(17) . . . . ?
C333 C334 C326 N308 1.3(8) . . . . ?
C333 C334 C326 N310 -179.4(6) . . . . ?
C330 N311 C329 C328 -0.4(17) . . . . ?
C330 N311 C329 Zn51 -173.7(14) . . . 3_445 ?
C329 N311 C330 C331 -1.6(12) . . . . ?
C314 N306 C318 C317 -3(2) . . . . ?
C305 N301 C301 C302 4.8(18) . . . . ?
C315 C316 C317 C318 -0.2(18) . . . . ?
C310 C309 C313 C312 -4.3(16) . . . . ?
C304 C303 C302 C301 3.4(16) . . . . ?
C320 C321 C322 C323 3.0(15) . . . . ?
C313 C309 C310 C311 4.9(15) . . . . ?
C319 N307 C323 C322 2.4(17) . . . . ?
C301 N301 C305 C304 -2.0(16) . . . . ?
C322 C321 C320 C319 -2.7(14) . . . . ?
C302 C303 C304 C305 -0.8(15) . . . . ?
C318 N306 C314 C315 1.8(17) . . . . ?
C323 N307 C319 C320 -2.1(16) . . . . ?
C312 N305 C311 C310 -6.3(15) . . . . ?
C328 C327 C331 C330 2.7(11) . . . . ?
C317 C316 C315 C314 -0.5(16) . . . . ?
Zn32 N312 C336 C335 167.3(4) 6_566 . . . ?
Zn32 N312 C332 C333 -167.0(6) 6_566 . . . ?
Zn32 N305 C311 C310 171.6(8) . . . . ?
Zn32 N305 C312 C313 -170.6(9) . . . . ?
Zn41 N311 C330 C331 171.5(6) 3_445 . . . ?
Zn41 N311 C329 C328 -172.8(9) 3_445 . . . ?
Zn41 N301 C305 C304 168.3(9) . . . . ?
Zn41 N301 C301 C302 -164.1(10) . . . . ?
Zn51 N311 C330 C331 -165(3) 3_445 . . . ?
Zn51 N311 C329 C328 173.3(17) 3_445 . . . ?
Zn51 N301 C305 C304 -148.6(11) . . . . ?
Zn51 N301 C301 C302 157.5(14) . . . . ?
Zn43 N306 C314 C315 175.6(9) . . . . ?
Zn43 N306 C318 C317 -174.5(10) . . . . ?
Zn43 N307 C319 C320 -172.1(8) . . . . ?
Zn43 N307 C323 C322 174.4(10) . . . . ?

loop_
_exptl_oxdiff_crystal_face_indexfrac_h
_exptl_oxdiff_crystal_face_indexfrac_k
_exptl_oxdiff_crystal_face_indexfrac_l
_exptl_oxdiff_crystal_face_x
_exptl_oxdiff_crystal_face_y
_exptl_oxdiff_crystal_face_z
-0.0000 -0.0000 -1.0000 0.0520 0.0126 -0.0049
0.0000 0.0000 1.0000 -0.0520 -0.0126 0.0049
-1.0000 -1.0000 1.0000 -0.0353 -0.0064 0.1152
1.0000 1.0000 -1.0000 0.0353 0.0064 -0.1152
2.0000 0.0000 1.0000 -0.0893 0.0626 -0.0316
-2.0000 -0.0000 -1.0000 0.0893 -0.0626 0.0316
1.0000 0.0000 -0.0000 -0.0187 0.0376 -0.0182
-1.0000 -0.0000 0.0000 0.0187 -0.0376 0.0182
-2.0000 2.0000 -0.9999 0.0934 -0.1501 -0.1526
2.0000 -1.0000 -1.0001 0.0126 0.1315 0.0508
1.0000 0.0000 -2.0000 0.0853 0.0628 -0.0280
-0.0000 -1.0000 -2.0001 0.1020 0.0690 0.0823
0.0000 1.0000 2.0001 -0.1020 -0.0690 -0.0823
0.0000 -2.0000 0.9999 -0.0560 0.0749 0.1890

loop_
_smtbx_masks_void_nr
_smtbx_masks_void_average_x
_smtbx_masks_void_average_y
_smtbx_masks_void_average_z
_smtbx_masks_void_volume
_smtbx_masks_void_count_electrons
_smtbx_masks_void_content
1 -0.078 -0.293 -0.828 3279.9 720.8 ?
2 -0.669 -0.207 0.081 3279.9 720.8 ?
